data_4034837
loop_
_publ_author_name
'Ausekle, Elina'
'Ehlers, Peter'
'Villinger, Alexander'
'Langer, Peter'

_publ_section_title
;
 One-Pot Synthesis of Dibenzo[ b, d]oxepines via Olefinic C-F Bond
 Functionalization and Intramolecular Pd-Catalyzed C-H Arylation.
;
_journal_issue 22
_journal_name_full 'The Journal of organic chemistry'
_journal_page_first 14195
_journal_page_last 14202
_journal_paper_doi 10.1021/acs.joc.8b02374
_journal_volume 83
_journal_year 2018
_chemical_formula_moiety 'C20 H11 F3 O2'
_chemical_formula_sum 'C20 H11 F3 O2'
_chemical_formula_weight 340.29
_space_group_crystal_system monoclinic
_space_group_IT_number 15
_space_group_name_Hall '-C 2yc'
_space_group_name_H-M_alt 'C 1 2/c 1'
_atom_sites_solution_hydrogens geom
_audit_creation_method SHELXL-2014/7
_cell_angle_alpha 90
_cell_angle_beta 106.754(2)
_cell_angle_gamma 90
_cell_formula_units_Z 24
_cell_length_a 49.965(3)
_cell_length_b 11.2745(6)
_cell_length_c 17.0005(9)
_cell_measurement_reflns_used 6743
_cell_measurement_temperature 123(2)
_cell_measurement_theta_max 21.52
_cell_measurement_theta_min 2.50
_cell_volume 9170.4(9)
_computing_cell_refinement 'Bruker Apex V7.51A'
_computing_data_collection 'Bruker Apex V7.51A'
_computing_data_reduction 'Bruker SAINT'
_computing_molecular_graphics 'ORTEP-3v2.01 (Farrugia, 1997)'
_computing_publication_material 'SHELXL-2014/7 (Sheldrick, 2014)'
_computing_structure_refinement 'SHELXL-2014/7 (Sheldrick, 2014)'
_computing_structure_solution 'Bruker SHELXTL'
_diffrn_ambient_temperature 123(2)
_diffrn_measured_fraction_theta_full 0.999
_diffrn_measured_fraction_theta_max 0.999
_diffrn_measurement_device_type 'Bruker D8 QUEST diffractometer'
_diffrn_measurement_method 'phi and omega scans'
_diffrn_radiation_type MoK\a
_diffrn_radiation_wavelength 0.71073
_diffrn_reflns_av_R_equivalents 0.1796
_diffrn_reflns_av_unetI/netI 0.0716
_diffrn_reflns_Laue_measured_fraction_full 0.999
_diffrn_reflns_Laue_measured_fraction_max 0.999
_diffrn_reflns_limit_h_max 58
_diffrn_reflns_limit_h_min -58
_diffrn_reflns_limit_k_max 13
_diffrn_reflns_limit_k_min -13
_diffrn_reflns_limit_l_max 19
_diffrn_reflns_limit_l_min -19
_diffrn_reflns_number 81479
_diffrn_reflns_point_group_measured_fraction_full 0.999
_diffrn_reflns_point_group_measured_fraction_max 0.999
_diffrn_reflns_theta_full 24.500
_diffrn_reflns_theta_max 24.500
_diffrn_reflns_theta_min 2.168
_diffrn_source 'microfocus sealed tube'
_exptl_absorpt_coefficient_mu 0.119
_exptl_absorpt_correction_T_max 0.7452
_exptl_absorpt_correction_T_min 0.6744
_exptl_absorpt_correction_type multi-scan
_exptl_absorpt_process_details '(SADABS; Sheldrick, 2014)'
_exptl_crystal_colour colourless
_exptl_crystal_density_diffrn 1.479
_exptl_crystal_description block
_exptl_crystal_F_000 4176
_exptl_crystal_size_max 0.180
_exptl_crystal_size_mid 0.090
_exptl_crystal_size_min 0.040
_refine_diff_density_max 0.322
_refine_diff_density_min -0.399
_refine_diff_density_rms 0.065
_refine_ls_extinction_method none
_refine_ls_goodness_of_fit_ref 1.101
_refine_ls_hydrogen_treatment constr
_refine_ls_matrix_type full
_refine_ls_number_parameters 676
_refine_ls_number_reflns 7603
_refine_ls_number_restraints 0
_refine_ls_restrained_S_all 1.101
_refine_ls_R_factor_all 0.1221
_refine_ls_R_factor_gt 0.0714
_refine_ls_shift/su_max 0.000
_refine_ls_shift/su_mean 0.000
_refine_ls_structure_factor_coef Fsqd
_refine_ls_weighting_details 'w=1/[\s^2^(Fo^2^)+(0.0412P)^2^+35.3294P] where P=(Fo^2^+2Fc^2^)/3'
_refine_ls_weighting_scheme calc
_refine_ls_wR_factor_gt 0.1321
_refine_ls_wR_factor_ref 0.1494
_reflns_Friedel_coverage 0.000
_reflns_number_gt 4950
_reflns_number_total 7603
_reflns_threshold_expression 'I > 2\s(I)'
_cod_data_source_file jo8b02374_si_005.cif
_cod_data_source_block is_ea719
_cod_original_sg_symbol_H-M 'C 2/c'
_cod_database_code 4034837
_shelx_shelxl_version_number 2014/7
_shelx_space_group_comment
;
The symmetry employed for this shelxl refinement is uniquely defined
by the following loop, which should always be used as a source of
symmetry information in preference to the above space-group names.
They are only intended as comments.
;
_shelx_estimated_absorpt_t_min 0.979
_shelx_estimated_absorpt_t_max 0.995

loop_
_space_group_symop_operation_xyz
'x, y, z'
'-x, y, -z+1/2'
'x+1/2, y+1/2, z'
'-x+1/2, y+1/2, -z+1/2'
'-x, -y, -z'
'x, -y, z-1/2'
'-x+1/2, -y+1/2, -z'
'x+1/2, -y+1/2, z-1/2'

loop_
_atom_site_label
_atom_site_type_symbol
_atom_site_fract_x
_atom_site_fract_y
_atom_site_fract_z
_atom_site_U_iso_or_equiv
_atom_site_adp_type
_atom_site_occupancy
_atom_site_site_symmetry_order
_atom_site_calc_flag
_atom_site_refinement_flags_posn
_atom_site_refinement_flags_adp
O1 O 0.28858(6) 0.0858(2) 0.75532(16) 0.0195(6) Uani 1 1 d . .
O2 O 0.26941(5) 0.0867(2) 0.61619(15) 0.0145(6) Uani 1 1 d . .
F1 F 0.28963(5) -0.4608(2) 0.56358(16) 0.0357(7) Uani 1 1 d . .
F2 F 0.28861(6) 0.5698(2) 0.77647(17) 0.0442(7) Uani 1 1 d . .
F3 F 0.31075(5) 0.2178(2) 0.36453(14) 0.0287(6) Uani 1 1 d . .
C1 C 0.28168(7) 0.1175(3) 0.5541(2) 0.0128(9) Uani 1 1 d . .
C2 C 0.28152(8) -0.1789(4) 0.4606(3) 0.0206(10) Uani 1 1 d . .
H2 H 0.2767 -0.1486 0.4061 0.025 Uiso 1 1 calc R U
C3 C 0.28816(7) -0.0991(3) 0.5262(2) 0.0136(9) Uani 1 1 d . .
C4 C 0.29448(8) -0.1447(3) 0.6068(2) 0.0163(9) Uani 1 1 d . .
C5 C 0.29985(8) -0.0709(3) 0.6800(2) 0.0159(9) Uani 1 1 d . .
H5 H 0.3132 -0.0978 0.7287 0.019 Uiso 1 1 calc R U
C6 C 0.28725(8) 0.0311(4) 0.6824(2) 0.0165(9) Uani 1 1 d . .
C7 C 0.28307(7) 0.2363(3) 0.5372(2) 0.0152(9) Uani 1 1 d . .
H7 H 0.2773 0.2939 0.5698 0.018 Uiso 1 1 calc R U
C8 C 0.29292(7) 0.2721(4) 0.4724(2) 0.0169(9) Uani 1 1 d . .
H8 H 0.2938 0.3535 0.4591 0.020 Uiso 1 1 calc R U
C9 C 0.30132(8) 0.1845(4) 0.4285(2) 0.0184(9) Uani 1 1 d . .
C10 C 0.30045(8) 0.0664(4) 0.4462(2) 0.0180(9) Uani 1 1 d . .
H10 H 0.3071 0.0096 0.4152 0.022 Uiso 1 1 calc R U
C11 C 0.28986(7) 0.0287(3) 0.5092(2) 0.0142(9) Uani 1 1 d . .
C12 C 0.28176(8) -0.3002(4) 0.4718(3) 0.0255(10) Uani 1 1 d . .
H12 H 0.2770 -0.3532 0.4264 0.031 Uiso 1 1 calc R U
C13 C 0.28915(8) -0.3406(4) 0.5507(3) 0.0232(10) Uani 1 1 d . .
C14 C 0.29560(8) -0.2675(4) 0.6183(3) 0.0204(10) Uani 1 1 d . .
H14 H 0.3007 -0.3001 0.6721 0.025 Uiso 1 1 calc R U
C15 C 0.28820(8) 0.2110(4) 0.7569(2) 0.0176(9) Uani 1 1 d . .
C16 C 0.26316(8) 0.2711(4) 0.7334(2) 0.0211(10) Uani 1 1 d . .
H16 H 0.2460 0.2292 0.7138 0.025 Uiso 1 1 calc R U
C17 C 0.26339(9) 0.3936(4) 0.7390(2) 0.0233(10) Uani 1 1 d . .
H17 H 0.2465 0.4378 0.7221 0.028 Uiso 1 1 calc R U
C18 C 0.28853(9) 0.4494(4) 0.7693(3) 0.0246(10) Uani 1 1 d . .
C19 C 0.31336(9) 0.3910(4) 0.7945(3) 0.0323(12) Uani 1 1 d . .
H19 H 0.3304 0.4330 0.8164 0.039 Uiso 1 1 calc R U
C20 C 0.31322(8) 0.2686(4) 0.7873(3) 0.0242(10) Uani 1 1 d . .
H20 H 0.3302 0.2252 0.8032 0.029 Uiso 1 1 calc R U
O3 O 0.37852(6) 0.0840(2) 0.68586(16) 0.0210(7) Uani 1 1 d . .
O4 O 0.39778(5) 0.0808(2) 0.58002(15) 0.0169(6) Uani 1 1 d . .
F4 F 0.37088(6) -0.4594(2) 0.48556(17) 0.0415(7) Uani 1 1 d . .
F5 F 0.37927(6) 0.5687(2) 0.69192(17) 0.0478(8) Uani 1 1 d . .
F6 F 0.35995(5) 0.2226(2) 0.25931(14) 0.0303(6) Uani 1 1 d . .
C21 C 0.38635(8) 0.1159(4) 0.4975(2) 0.0171(9) Uani 1 1 d . .
C22 C 0.38533(8) -0.1812(4) 0.4035(2) 0.0219(10) Uani 1 1 d . .
H22 H 0.3917 -0.1523 0.3595 0.026 Uiso 1 1 calc R U
C23 C 0.37820(7) -0.0998(3) 0.4563(2) 0.0146(9) Uani 1 1 d . .
C24 C 0.36949(8) -0.1433(4) 0.5230(2) 0.0173(9) Uani 1 1 d . .
C25 C 0.36454(8) -0.0682(4) 0.5872(2) 0.0174(9) Uani 1 1 d . .
H25 H 0.3504 -0.0910 0.6114 0.021 Uiso 1 1 calc R U
C26 C 0.37871(8) 0.0299(3) 0.6136(2) 0.0158(9) Uani 1 1 d . .
C27 C 0.38574(8) 0.2352(4) 0.4801(2) 0.0184(9) Uani 1 1 d . .
H27 H 0.3913 0.2914 0.5233 0.022 Uiso 1 1 calc R U
C28 C 0.37695(8) 0.2727(4) 0.3994(3) 0.0223(10) Uani 1 1 d . .
H28 H 0.3764 0.3545 0.3857 0.027 Uiso 1 1 calc R U
C29 C 0.36906(8) 0.1871(4) 0.3396(2) 0.0203(10) Uani 1 1 d . .
C30 C 0.36912(7) 0.0679(4) 0.3552(2) 0.0164(9) Uani 1 1 d . .
H30 H 0.3631 0.0127 0.3114 0.020 Uiso 1 1 calc R U
C31 C 0.37821(7) 0.0287(3) 0.4369(2) 0.0157(9) Uani 1 1 d . .
C32 C 0.38347(8) -0.3011(4) 0.4134(3) 0.0244(10) Uani 1 1 d . .
H32 H 0.3890 -0.3554 0.3783 0.029 Uiso 1 1 calc R U
C33 C 0.37339(9) -0.3401(4) 0.4755(3) 0.0262(11) Uani 1 1 d . .
C34 C 0.36618(8) -0.2656(4) 0.5301(3) 0.0231(10) Uani 1 1 d . .
H34 H 0.3591 -0.2967 0.5720 0.028 Uiso 1 1 calc R U
C35 C 0.37903(8) 0.2091(4) 0.6849(2) 0.0155(9) Uani 1 1 d . .
C36 C 0.35471(9) 0.2690(4) 0.6482(3) 0.0281(11) Uani 1 1 d . .
H36 H 0.3381 0.2269 0.6219 0.034 Uiso 1 1 calc R U
C37 C 0.35482(9) 0.3912(4) 0.6502(3) 0.0339(12) Uani 1 1 d . .
H37 H 0.3383 0.4350 0.6251 0.041 Uiso 1 1 calc R U
C38 C 0.37919(9) 0.4480(4) 0.6891(3) 0.0264(11) Uani 1 1 d . .
C39 C 0.40359(9) 0.3895(4) 0.7247(3) 0.0251(10) Uani 1 1 d . .
H39 H 0.4202 0.4322 0.7503 0.030 Uiso 1 1 calc R U
C40 C 0.40366(8) 0.2668(4) 0.7229(2) 0.0189(9) Uani 1 1 d . .
H40 H 0.4203 0.2235 0.7472 0.023 Uiso 1 1 calc R U
O5 O 0.46103(6) 0.4179(2) 0.32062(16) 0.0207(7) Uani 1 1 d . .
O6 O 0.43890(5) 0.4163(2) 0.42036(15) 0.0149(6) Uani 1 1 d . .
F7 F 0.45521(6) -0.0656(2) 0.29350(17) 0.0446(7) Uani 1 1 d . .
F8 F 0.47160(5) 0.2926(2) 0.74514(13) 0.0263(6) Uani 1 1 d . .
F9 F 0.45405(5) 0.9658(2) 0.50391(16) 0.0376(7) Uani 1 1 d . .
C41 C 0.44967(7) 0.3869(4) 0.5044(2) 0.0155(9) Uani 1 1 d . .
C42 C 0.45466(7) 0.4771(3) 0.5628(2) 0.0132(9) Uani 1 1 d . .
C43 C 0.45232(7) 0.6042(4) 0.5404(2) 0.0156(9) Uani 1 1 d . .
C44 C 0.46157(8) 0.6495(3) 0.4755(2) 0.0155(9) Uani 1 1 d . .
C45 C 0.46984(7) 0.5752(3) 0.4156(2) 0.0149(9) Uani 1 1 d . .
H45 H 0.4843 0.6025 0.3943 0.018 Uiso 1 1 calc R U
C46 C 0.45804(8) 0.4725(3) 0.3901(2) 0.0137(9) Uani 1 1 d . .
C47 C 0.44282(8) 0.6841(4) 0.5894(2) 0.0199(10) Uani 1 1 d . .
H47 H 0.4361 0.6540 0.6324 0.024 Uiso 1 1 calc R U
C48 C 0.44287(8) 0.8053(4) 0.5774(3) 0.0245(10) Uani 1 1 d . .
H48 H 0.4360 0.8583 0.6105 0.029 Uiso 1 1 calc R U
C49 C 0.45327(9) 0.8465(4) 0.5158(3) 0.0234(10) Uani 1 1 d . .
C50 C 0.46262(8) 0.7724(4) 0.4654(2) 0.0203(9) Uani 1 1 d . .
H50 H 0.4698 0.8043 0.4238 0.024 Uiso 1 1 calc R U
C51 C 0.45275(8) 0.2688(4) 0.5251(2) 0.0183(9) Uani 1 1 d . .
H51 H 0.4495 0.2103 0.4832 0.022 Uiso 1 1 calc R U
C52 C 0.46048(8) 0.2348(4) 0.6066(2) 0.0208(10) Uani 1 1 d . .
H52 H 0.4626 0.1536 0.6220 0.025 Uiso 1 1 calc R U
C53 C 0.46492(8) 0.3238(4) 0.6643(2) 0.0197(10) Uani 1 1 d . .
C54 C 0.46262(8) 0.4420(4) 0.6454(2) 0.0172(9) Uani 1 1 d . .
H54 H 0.4664 0.4998 0.6878 0.021 Uiso 1 1 calc R U
C55 C 0.45911(8) 0.2940(3) 0.3162(2) 0.0157(9) Uani 1 1 d . .
C56 C 0.48353(9) 0.2294(4) 0.3369(3) 0.0252(10) Uani 1 1 d . .
H56 H 0.5011 0.2682 0.3560 0.030 Uiso 1 1 calc R U
C57 C 0.48212(9) 0.1071(4) 0.3295(3) 0.0314(11) Uani 1 1 d . .
H57 H 0.4987 0.0605 0.3437 0.038 Uiso 1 1 calc R U
C58 C 0.45643(9) 0.0547(4) 0.3014(2) 0.0258(11) Uani 1 1 d . .
C59 C 0.43189(9) 0.1180(4) 0.2807(3) 0.0273(11) Uani 1 1 d . .
H59 H 0.4144 0.0788 0.2615 0.033 Uiso 1 1 calc R U
C60 C 0.43325(8) 0.2398(4) 0.2884(2) 0.0206(10) Uani 1 1 d . .
H60 H 0.4166 0.2859 0.2748 0.025 Uiso 1 1 calc R U

loop_
_atom_site_aniso_label
_atom_site_aniso_U_11
_atom_site_aniso_U_22
_atom_site_aniso_U_33
_atom_site_aniso_U_23
_atom_site_aniso_U_13
_atom_site_aniso_U_12
O1 0.0375(17) 0.0107(16) 0.0107(15) -0.0008(12) 0.0074(12) 0.0013(13)
O2 0.0158(13) 0.0182(15) 0.0099(14) 0.0011(12) 0.0044(11) 0.0034(12)
F1 0.0474(17) 0.0167(15) 0.0422(17) -0.0028(12) 0.0118(13) 0.0035(12)
F2 0.071(2) 0.0166(16) 0.0488(19) 0.0000(13) 0.0232(15) 0.0032(13)
F3 0.0352(14) 0.0321(15) 0.0252(14) 0.0095(12) 0.0187(11) 0.0026(12)
C1 0.0081(19) 0.021(2) 0.009(2) -0.0009(17) 0.0013(16) 0.0005(16)
C2 0.019(2) 0.026(3) 0.017(2) -0.004(2) 0.0066(18) 0.0030(18)
C3 0.0103(19) 0.020(2) 0.011(2) -0.0021(19) 0.0038(16) 0.0025(17)
C4 0.012(2) 0.016(2) 0.021(2) 0.0013(19) 0.0047(17) 0.0024(17)
C5 0.020(2) 0.018(2) 0.008(2) 0.0041(18) 0.0015(16) 0.0011(18)
C6 0.015(2) 0.021(2) 0.014(2) 0.0008(18) 0.0042(17) 0.0005(18)
C7 0.013(2) 0.016(2) 0.012(2) -0.0032(18) -0.0029(16) 0.0024(17)
C8 0.017(2) 0.014(2) 0.017(2) 0.0068(19) 0.0001(17) 0.0028(17)
C9 0.017(2) 0.027(3) 0.012(2) 0.007(2) 0.0068(17) -0.0005(18)
C10 0.021(2) 0.022(3) 0.012(2) -0.0032(19) 0.0050(17) 0.0043(18)
C11 0.0095(19) 0.018(2) 0.013(2) -0.0006(18) -0.0003(16) 0.0041(16)
C12 0.024(2) 0.026(3) 0.027(3) -0.009(2) 0.007(2) 0.0002(19)
C13 0.024(2) 0.011(2) 0.038(3) 0.000(2) 0.013(2) 0.0025(18)
C14 0.021(2) 0.023(3) 0.019(2) 0.001(2) 0.0090(18) 0.0019(19)
C15 0.026(2) 0.024(3) 0.003(2) 0.0010(18) 0.0052(17) 0.0014(19)
C16 0.019(2) 0.026(3) 0.018(2) -0.001(2) 0.0050(18) 0.0003(19)
C17 0.028(2) 0.025(3) 0.016(2) 0.002(2) 0.0043(19) 0.006(2)
C18 0.047(3) 0.011(2) 0.021(2) 0.0015(19) 0.018(2) 0.005(2)
C19 0.032(3) 0.025(3) 0.038(3) -0.009(2) 0.008(2) -0.008(2)
C20 0.021(2) 0.022(3) 0.029(3) -0.001(2) 0.0069(19) 0.0030(19)
O3 0.0353(17) 0.0167(16) 0.0134(15) -0.0009(13) 0.0107(13) -0.0029(13)
O4 0.0151(14) 0.0235(16) 0.0121(14) -0.0015(13) 0.0038(11) -0.0038(12)
F4 0.0670(19) 0.0142(15) 0.0441(18) -0.0003(13) 0.0169(15) -0.0036(13)
F5 0.074(2) 0.0209(16) 0.0434(18) 0.0001(13) 0.0089(15) 0.0081(14)
F6 0.0445(15) 0.0294(15) 0.0157(13) 0.0098(12) 0.0066(11) -0.0068(12)
C21 0.015(2) 0.024(3) 0.012(2) 0.0015(19) 0.0040(17) -0.0036(17)
C22 0.022(2) 0.027(3) 0.015(2) -0.001(2) 0.0029(18) 0.0025(19)
C23 0.014(2) 0.016(2) 0.011(2) -0.0038(18) -0.0010(16) -0.0032(17)
C24 0.012(2) 0.020(2) 0.017(2) -0.0013(19) -0.0021(17) -0.0025(17)
C25 0.019(2) 0.021(2) 0.014(2) 0.0031(19) 0.0073(17) -0.0002(18)
C26 0.015(2) 0.018(2) 0.016(2) 0.0016(19) 0.0060(17) -0.0006(18)
C27 0.019(2) 0.019(2) 0.020(2) -0.0062(19) 0.0101(18) -0.0068(18)
C28 0.022(2) 0.022(2) 0.023(3) 0.004(2) 0.0055(19) -0.0041(19)
C29 0.019(2) 0.026(3) 0.016(2) 0.008(2) 0.0062(18) -0.0016(18)
C30 0.016(2) 0.021(3) 0.013(2) -0.0018(19) 0.0052(17) -0.0049(17)
C31 0.012(2) 0.018(2) 0.018(2) 0.0020(19) 0.0054(17) -0.0002(17)
C32 0.027(2) 0.020(3) 0.023(3) -0.009(2) 0.002(2) 0.0028(19)
C33 0.030(3) 0.012(2) 0.033(3) -0.002(2) 0.002(2) -0.0021(19)
C34 0.026(2) 0.022(3) 0.020(2) 0.006(2) 0.0057(19) -0.0029(19)
C35 0.021(2) 0.020(2) 0.006(2) -0.0004(18) 0.0052(17) -0.0015(18)
C36 0.022(2) 0.032(3) 0.025(3) 0.000(2) -0.0026(19) -0.004(2)
C37 0.028(3) 0.039(3) 0.033(3) 0.005(2) 0.005(2) 0.016(2)
C38 0.043(3) 0.015(3) 0.021(2) 0.003(2) 0.010(2) 0.002(2)
C39 0.027(2) 0.029(3) 0.018(2) -0.008(2) 0.0044(19) -0.002(2)
C40 0.016(2) 0.027(3) 0.011(2) -0.0008(19) -0.0001(17) 0.0047(18)
O5 0.0360(17) 0.0192(17) 0.0108(15) -0.0039(13) 0.0129(13) -0.0025(13)
O6 0.0168(14) 0.0193(15) 0.0082(14) -0.0024(12) 0.0033(11) -0.0060(12)
F7 0.0604(19) 0.0203(16) 0.0480(18) -0.0064(13) 0.0076(14) -0.0085(13)
F8 0.0343(14) 0.0342(15) 0.0112(12) 0.0058(11) 0.0078(10) -0.0023(11)
F9 0.0554(18) 0.0148(15) 0.0401(17) -0.0011(12) 0.0100(14) 0.0058(12)
C41 0.011(2) 0.027(3) 0.007(2) 0.0017(19) 0.0004(16) -0.0031(17)
C42 0.011(2) 0.021(2) 0.007(2) 0.0002(18) 0.0041(16) -0.0015(17)
C43 0.012(2) 0.021(2) 0.010(2) -0.0046(18) -0.0019(16) 0.0006(17)
C44 0.012(2) 0.021(2) 0.012(2) -0.0025(18) 0.0005(16) -0.0005(17)
C45 0.015(2) 0.018(2) 0.011(2) 0.0025(18) 0.0031(16) 0.0018(17)
C46 0.018(2) 0.018(2) 0.006(2) -0.0005(18) 0.0037(16) 0.0018(17)
C47 0.016(2) 0.029(3) 0.013(2) -0.005(2) 0.0020(17) -0.0005(18)
C48 0.022(2) 0.023(3) 0.023(2) -0.011(2) -0.0012(19) 0.0078(19)
C49 0.029(2) 0.013(2) 0.024(3) -0.004(2) 0.002(2) 0.0040(19)
C50 0.021(2) 0.022(2) 0.017(2) 0.003(2) 0.0032(18) -0.0004(19)
C51 0.022(2) 0.018(2) 0.017(2) -0.0028(19) 0.0097(18) -0.0051(18)
C52 0.021(2) 0.021(2) 0.021(2) 0.006(2) 0.0068(18) -0.0004(18)
C53 0.020(2) 0.029(3) 0.010(2) 0.004(2) 0.0044(17) -0.0031(19)
C54 0.018(2) 0.022(3) 0.012(2) -0.0033(19) 0.0039(17) -0.0031(17)
C55 0.026(2) 0.016(2) 0.006(2) -0.0005(17) 0.0070(17) -0.0020(18)
C56 0.022(2) 0.024(3) 0.027(3) -0.004(2) 0.0015(19) -0.0029(19)
C57 0.027(3) 0.025(3) 0.035(3) -0.004(2) -0.002(2) 0.009(2)
C58 0.044(3) 0.016(3) 0.015(2) -0.0052(19) 0.005(2) -0.007(2)
C59 0.026(2) 0.036(3) 0.021(2) -0.011(2) 0.0077(19) -0.013(2)
C60 0.024(2) 0.023(3) 0.017(2) -0.0031(19) 0.0092(18) 0.0009(19)

loop_
_atom_type_symbol
_atom_type_description
_atom_type_scat_dispersion_real
_atom_type_scat_dispersion_imag
_atom_type_scat_source
C C 0.0033 0.0016 'International Tables Vol C Tables 4.2.6.8 and 6.1.1.4'
H H 0.0000 0.0000 'International Tables Vol C Tables 4.2.6.8 and 6.1.1.4'
F F 0.0171 0.0103 'International Tables Vol C Tables 4.2.6.8 and 6.1.1.4'
O O 0.0106 0.0060 'International Tables Vol C Tables 4.2.6.8 and 6.1.1.4'

loop_
_geom_angle_atom_site_label_1
_geom_angle_atom_site_label_2
_geom_angle_atom_site_label_3
_geom_angle
C6 O1 C15 118.1(3)
C6 O2 C1 114.1(3)
C7 C1 C11 123.1(4)
C7 C1 O2 117.1(3)
C11 C1 O2 119.6(3)
C12 C2 C3 122.5(4)
C12 C2 H2 118.7
C3 C2 H2 118.7
C2 C3 C4 118.4(4)
C2 C3 C11 119.1(4)
C4 C3 C11 122.4(4)
C14 C4 C3 119.1(4)
C14 C4 C5 117.2(4)
C3 C4 C5 123.8(4)
C6 C5 C4 123.6(4)
C6 C5 H5 118.2
C4 C5 H5 118.2
C5 C6 O1 121.5(4)
C5 C6 O2 125.3(4)
O1 C6 O2 112.9(3)
C1 C7 C8 119.9(4)
C1 C7 H7 120.0
C8 C7 H7 120.0
C9 C8 C7 117.1(4)
C9 C8 H8 121.4
C7 C8 H8 121.4
F3 C9 C10 119.1(4)
F3 C9 C8 117.9(4)
C10 C9 C8 123.0(4)
C9 C10 C11 120.6(4)
C9 C10 H10 119.7
C11 C10 H10 119.7
C1 C11 C10 116.1(4)
C1 C11 C3 123.6(3)
C10 C11 C3 120.3(3)
C13 C12 C2 117.1(4)
C13 C12 H12 121.4
C2 C12 H12 121.4
C12 C13 F1 118.4(4)
C12 C13 C14 123.7(4)
F1 C13 C14 118.0(4)
C13 C14 C4 119.1(4)
C13 C14 H14 120.4
C4 C14 H14 120.4
C20 C15 C16 122.0(4)
C20 C15 O1 117.7(4)
C16 C15 O1 120.2(4)
C15 C16 C17 118.9(4)
C15 C16 H16 120.6
C17 C16 H16 120.6
C18 C17 C16 118.2(4)
C18 C17 H17 120.9
C16 C17 H17 120.9
C19 C18 F2 118.4(4)
C19 C18 C17 123.5(4)
F2 C18 C17 118.1(4)
C18 C19 C20 118.3(4)
C18 C19 H19 120.9
C20 C19 H19 120.9
C15 C20 C19 119.1(4)
C15 C20 H20 120.5
C19 C20 H20 120.5
C26 O3 C35 115.4(3)
C26 O4 C21 113.6(3)
C27 C21 C31 123.1(4)
C27 C21 O4 117.7(4)
C31 C21 O4 119.0(3)
C32 C22 C23 122.0(4)
C32 C22 H22 119.0
C23 C22 H22 119.0
C22 C23 C24 118.7(4)
C22 C23 C31 118.7(4)
C24 C23 C31 122.4(4)
C34 C24 C23 118.9(4)
C34 C24 C25 117.3(4)
C23 C24 C25 123.8(4)
C26 C25 C24 123.4(4)
C26 C25 H25 118.3
C24 C25 H25 118.3
C25 C26 O4 125.4(4)
C25 C26 O3 122.3(3)
O4 C26 O3 111.8(3)
C21 C27 C28 119.6(4)
C21 C27 H27 120.2
C28 C27 H27 120.2
C29 C28 C27 117.5(4)
C29 C28 H28 121.3
C27 C28 H28 121.3
F6 C29 C30 117.5(4)
F6 C29 C28 118.3(4)
C30 C29 C28 124.1(4)
C29 C30 C31 118.9(4)
C29 C30 H30 120.6
C31 C30 H30 120.6
C21 C31 C30 116.8(4)
C21 C31 C23 122.7(4)
C30 C31 C23 120.4(4)
C33 C32 C22 117.7(4)
C33 C32 H32 121.1
C22 C32 H32 121.1
F4 C33 C32 118.7(4)
F4 C33 C34 117.7(4)
C32 C33 C34 123.5(4)
C33 C34 C24 118.9(4)
C33 C34 H34 120.5
C24 C34 H34 120.5
C36 C35 C40 122.3(4)
C36 C35 O3 118.7(4)
C40 C35 O3 118.9(3)
C35 C36 C37 118.9(4)
C35 C36 H36 120.5
C37 C36 H36 120.5
C38 C37 C36 118.5(4)
C38 C37 H37 120.8
C36 C37 H37 120.8
F5 C38 C39 118.3(4)
F5 C38 C37 118.6(4)
C39 C38 C37 123.1(4)
C38 C39 C40 118.7(4)
C38 C39 H39 120.6
C40 C39 H39 120.6
C35 C40 C39 118.4(4)
C35 C40 H40 120.8
C39 C40 H40 120.8
C46 O5 C55 118.0(3)
C46 O6 C41 112.7(3)
C51 C41 C42 122.7(4)
C51 C41 O6 118.0(4)
C42 C41 O6 119.2(3)
C41 C42 C54 116.7(4)
C41 C42 C43 122.6(3)
C54 C42 C43 120.7(4)
C47 C43 C44 118.5(4)
C47 C43 C42 119.0(4)
C44 C43 C42 122.2(4)
C50 C44 C43 119.1(4)
C50 C44 C45 116.9(4)
C43 C44 C45 123.9(4)
C46 C45 C44 122.9(4)
C46 C45 H45 118.6
C44 C45 H45 118.6
C45 C46 O6 125.5(3)
C45 C46 O5 121.8(3)
O6 C46 O5 112.1(3)
C48 C47 C43 122.3(4)
C48 C47 H47 118.9
C43 C47 H47 118.9
C49 C48 C47 117.5(4)
C49 C48 H48 121.2
C47 C48 H48 121.2
F9 C49 C50 118.7(4)
F9 C49 C48 118.6(4)
C50 C49 C48 122.7(4)
C49 C50 C44 119.7(4)
C49 C50 H50 120.1
C44 C50 H50 120.1
C41 C51 C52 120.3(4)
C41 C51 H51 119.8
C52 C51 H51 119.8
C53 C52 C51 117.0(4)
C53 C52 H52 121.5
C51 C52 H52 121.5
F8 C53 C54 117.9(4)
F8 C53 C52 118.2(4)
C54 C53 C52 123.9(4)
C53 C54 C42 119.4(4)
C53 C54 H54 120.3
C42 C54 H54 120.3
C56 C55 C60 121.7(4)
C56 C55 O5 118.1(4)
C60 C55 O5 120.1(4)
C55 C56 C57 119.0(4)
C55 C56 H56 120.5
C57 C56 H56 120.5
C58 C57 C56 118.7(4)
C58 C57 H57 120.7
C56 C57 H57 120.7
F7 C58 C57 118.3(4)
F7 C58 C59 118.7(4)
C57 C58 C59 123.0(4)
C58 C59 C60 118.5(4)
C58 C59 H59 120.8
C60 C59 H59 120.8
C59 C60 C55 119.2(4)
C59 C60 H60 120.4
C55 C60 H60 120.4

loop_
_geom_bond_atom_site_label_1
_geom_bond_atom_site_label_2
_geom_bond_distance
O1 C6 1.368(5)
O1 C15 1.412(5)
O2 C6 1.370(4)
O2 C1 1.408(4)
F1 C13 1.373(5)
F2 C18 1.363(5)
F3 C9 1.357(4)
C1 C7 1.376(5)
C1 C11 1.390(5)
C2 C12 1.380(6)
C2 C3 1.397(5)
C2 H2 0.9500
C3 C4 1.412(5)
C3 C11 1.476(5)
C4 C14 1.397(6)
C4 C5 1.457(5)
C5 C6 1.317(5)
C5 H5 0.9500
C7 C8 1.389(5)
C7 H7 0.9500
C8 C9 1.375(5)
C8 H8 0.9500
C9 C10 1.369(6)
C10 C11 1.391(5)
C10 H10 0.9500
C12 C13 1.363(6)
C12 H12 0.9500
C13 C14 1.375(6)
C14 H14 0.9500
C15 C20 1.371(5)
C15 C16 1.377(5)
C16 C17 1.385(6)
C16 H16 0.9500
C17 C18 1.366(6)
C17 H17 0.9500
C18 C19 1.360(6)
C19 C20 1.385(6)
C19 H19 0.9500
C20 H20 0.9500
O3 C26 1.374(5)
O3 C35 1.411(5)
O4 C26 1.370(4)
O4 C21 1.410(5)
F4 C33 1.366(5)
F5 C38 1.362(5)
F6 C29 1.368(4)
C21 C27 1.376(6)
C21 C31 1.398(5)
C22 C32 1.369(6)
C22 C23 1.399(5)
C22 H22 0.9500
C23 C24 1.415(5)
C23 C31 1.485(5)
C24 C34 1.398(6)
C24 C25 1.458(5)
C25 C26 1.320(5)
C25 H25 0.9500
C27 C28 1.381(6)
C27 H27 0.9500
C28 C29 1.375(6)
C28 H28 0.9500
C29 C30 1.370(6)
C30 C31 1.403(5)
C30 H30 0.9500
C32 C33 1.367(6)
C32 H32 0.9500
C33 C34 1.375(6)
C34 H34 0.9500
C35 C36 1.373(5)
C35 C40 1.377(5)
C36 C37 1.378(6)
C36 H36 0.9500
C37 C38 1.366(6)
C37 H37 0.9500
C38 C39 1.365(6)
C39 C40 1.383(6)
C39 H39 0.9500
C40 H40 0.9500
O5 C46 1.377(4)
O5 C55 1.401(5)
O6 C46 1.366(4)
O6 C41 1.413(4)
F7 C58 1.363(5)
F8 C53 1.363(4)
F9 C49 1.363(5)
C41 C51 1.374(6)
C41 C42 1.393(5)
C42 C54 1.401(5)
C42 C43 1.479(5)
C43 C47 1.400(5)
C43 C44 1.409(5)
C44 C50 1.399(6)
C44 C45 1.467(5)
C45 C46 1.315(5)
C45 H45 0.9500
C47 C48 1.381(6)
C47 H47 0.9500
C48 C49 1.378(6)
C48 H48 0.9500
C49 C50 1.372(6)
C50 H50 0.9500
C51 C52 1.380(5)
C51 H51 0.9500
C52 C53 1.377(6)
C52 H52 0.9500
C53 C54 1.368(6)
C54 H54 0.9500
C55 C56 1.377(6)
C55 C60 1.383(5)
C56 C57 1.384(6)
C56 H56 0.9500
C57 C58 1.368(6)
C57 H57 0.9500
C58 C59 1.374(6)
C59 C60 1.379(6)
C59 H59 0.9500
C60 H60 0.9500

loop_
_geom_torsion_atom_site_label_1
_geom_torsion_atom_site_label_2
_geom_torsion_atom_site_label_3
_geom_torsion_atom_site_label_4
_geom_torsion
C6 O2 C1 C7 -117.2(4)
C6 O2 C1 C11 67.4(4)
C12 C2 C3 C4 -2.0(6)
C12 C2 C3 C11 174.6(4)
C2 C3 C4 C14 4.0(5)
C11 C3 C4 C14 -172.5(3)
C2 C3 C4 C5 -175.6(3)
C11 C3 C4 C5 7.8(6)
C14 C4 C5 C6 -145.2(4)
C3 C4 C5 C6 34.4(6)
C4 C5 C6 O1 166.7(3)
C4 C5 C6 O2 -5.8(6)
C15 O1 C6 C5 147.8(4)
C15 O1 C6 O2 -38.8(4)
C1 O2 C6 C5 -61.2(5)
C1 O2 C6 O1 125.7(3)
C11 C1 C7 C8 0.3(6)
O2 C1 C7 C8 -175.0(3)
C1 C7 C8 C9 -0.9(5)
C7 C8 C9 F3 179.4(3)
C7 C8 C9 C10 -0.3(6)
F3 C9 C10 C11 -177.4(3)
C8 C9 C10 C11 2.3(6)
C7 C1 C11 C10 1.6(5)
O2 C1 C11 C10 176.7(3)
C7 C1 C11 C3 -179.3(4)
O2 C1 C11 C3 -4.2(5)
C9 C10 C11 C1 -2.8(5)
C9 C10 C11 C3 178.0(4)
C2 C3 C11 C1 144.7(4)
C4 C3 C11 C1 -38.8(5)
C2 C3 C11 C10 -36.3(5)
C4 C3 C11 C10 140.2(4)
C3 C2 C12 C13 -0.7(6)
C2 C12 C13 F1 -179.9(4)
C2 C12 C13 C14 1.6(6)
C12 C13 C14 C4 0.4(6)
F1 C13 C14 C4 -178.2(3)
C3 C4 C14 C13 -3.2(6)
C5 C4 C14 C13 176.4(3)
C6 O1 C15 C20 -100.1(4)
C6 O1 C15 C16 83.9(4)
C20 C15 C16 C17 1.5(6)
O1 C15 C16 C17 177.3(4)
C15 C16 C17 C18 -1.4(6)
C16 C17 C18 C19 -0.1(7)
C16 C17 C18 F2 -178.5(4)
F2 C18 C19 C20 179.8(4)
C17 C18 C19 C20 1.5(7)
C16 C15 C20 C19 -0.1(6)
O1 C15 C20 C19 -176.0(4)
C18 C19 C20 C15 -1.3(7)
C26 O4 C21 C27 114.7(4)
C26 O4 C21 C31 -70.2(4)
C32 C22 C23 C24 1.6(6)
C32 C22 C23 C31 -174.3(4)
C22 C23 C24 C34 -5.0(5)
C31 C23 C24 C34 170.7(4)
C22 C23 C24 C25 172.9(4)
C31 C23 C24 C25 -11.4(6)
C34 C24 C25 C26 145.3(4)
C23 C24 C25 C26 -32.6(6)
C24 C25 C26 O4 6.7(6)
C24 C25 C26 O3 -164.4(4)
C21 O4 C26 C25 61.2(5)
C21 O4 C26 O3 -126.9(3)
C35 O3 C26 C25 -143.5(4)
C35 O3 C26 O4 44.3(4)
C31 C21 C27 C28 -0.5(6)
O4 C21 C27 C28 174.5(3)
C21 C27 C28 C29 0.1(6)
C27 C28 C29 F6 179.2(3)
C27 C28 C29 C30 0.7(6)
F6 C29 C30 C31 -179.7(3)
C28 C29 C30 C31 -1.2(6)
C27 C21 C31 C30 0.0(6)
O4 C21 C31 C30 -174.9(3)
C27 C21 C31 C23 -178.3(4)
O4 C21 C31 C23 6.8(5)
C29 C30 C31 C21 0.8(5)
C29 C30 C31 C23 179.2(4)
C22 C23 C31 C21 -144.5(4)
C24 C23 C31 C21 39.8(6)
C22 C23 C31 C30 37.2(5)
C24 C23 C31 C30 -138.5(4)
C23 C22 C32 C33 2.2(6)
C22 C32 C33 F4 178.8(4)
C22 C32 C33 C34 -2.8(6)
F4 C33 C34 C24 177.7(4)
C32 C33 C34 C24 -0.7(6)
C23 C24 C34 C33 4.6(6)
C25 C24 C34 C33 -173.4(4)
C26 O3 C35 C36 78.3(4)
C26 O3 C35 C40 -103.6(4)
C40 C35 C36 C37 -0.7(7)
O3 C35 C36 C37 177.3(4)
C35 C36 C37 C38 -0.3(7)
C36 C37 C38 F5 -179.3(4)
C36 C37 C38 C39 1.3(7)
F5 C38 C39 C40 179.4(4)
C37 C38 C39 C40 -1.2(7)
C36 C35 C40 C39 0.9(6)
O3 C35 C40 C39 -177.1(4)
C38 C39 C40 C35 0.1(6)
C46 O6 C41 C51 -113.6(4)
C46 O6 C41 C42 71.3(4)
C51 C41 C42 C54 -1.2(5)
O6 C41 C42 C54 173.7(3)
C51 C41 C42 C43 177.7(4)
O6 C41 C42 C43 -7.4(5)
C41 C42 C43 C47 146.1(4)
C54 C42 C43 C47 -35.1(5)
C41 C42 C43 C44 -39.5(5)
C54 C42 C43 C44 139.4(4)
C47 C43 C44 C50 4.0(5)
C42 C43 C44 C50 -170.5(4)
C47 C43 C44 C45 -174.8(3)
C42 C43 C44 C45 10.7(6)
C50 C44 C45 C46 -145.3(4)
C43 C44 C45 C46 33.5(6)
C44 C45 C46 O6 -6.5(6)
C44 C45 C46 O5 164.0(3)
C41 O6 C46 C45 -61.8(5)
C41 O6 C46 O5 126.9(3)
C55 O5 C46 C45 152.6(4)
C55 O5 C46 O6 -35.8(4)
C44 C43 C47 C48 -1.6(6)
C42 C43 C47 C48 173.1(4)
C43 C47 C48 C49 -1.4(6)
C47 C48 C49 F9 -178.7(4)
C47 C48 C49 C50 1.9(6)
F9 C49 C50 C44 -178.9(4)
C48 C49 C50 C44 0.5(6)
C43 C44 C50 C49 -3.5(6)
C45 C44 C50 C49 175.4(3)
C42 C41 C51 C52 1.5(6)
O6 C41 C51 C52 -173.5(3)
C41 C51 C52 C53 -0.2(6)
C51 C52 C53 F8 177.7(3)
C51 C52 C53 C54 -1.3(6)
F8 C53 C54 C42 -177.4(3)
C52 C53 C54 C42 1.6(6)
C41 C42 C54 C53 -0.4(5)
C43 C42 C54 C53 -179.3(4)
C46 O5 C55 C56 -97.6(4)
C46 O5 C55 C60 85.0(4)
C60 C55 C56 C57 0.2(6)
O5 C55 C56 C57 -177.2(4)
C55 C56 C57 C58 0.3(7)
C56 C57 C58 F7 179.4(4)
C56 C57 C58 C59 -0.6(7)
F7 C58 C59 C60 -179.7(4)
C57 C58 C59 C60 0.2(7)
C58 C59 C60 C55 0.3(6)
C56 C55 C60 C59 -0.5(6)
O5 C55 C60 C59 176.8(4)
